data_7006253
loop_
_publ_author_name
'Colquhoun, Howard M.'
'Chan, Yun Fu'
'Cardin, Christine J.'
'Drew, Michael G. B.'
'Gan, Yu'
'Abd El Kader, Kareem'
'White, Terence M.'

_publ_section_title
;
 The oxadiazolyldiazenido(1-) ligand: a remarkably versatile platform
 for the synthesis of heteropolynuclear transition metal complexes.
;
_journal_issue 35
_journal_name_full 'Dalton transactions (Cambridge, England : 2003)'
_journal_page_first 3864
_journal_page_last 3867
_journal_paper_doi 10.1039/b711166p
_journal_year 2007
_chemical_formula_sum 'C75 H76 Br Fe N5 O4 P4 Pd W'
_chemical_formula_weight 1661.30
_chemical_name_systematic
;
?
;
_space_group_IT_number 2
_symmetry_cell_setting triclinic
_symmetry_space_group_name_Hall '-P 1'
_symmetry_space_group_name_H-M 'P -1'
_atom_sites_solution_hydrogens geom
_atom_sites_solution_primary direct
_atom_sites_solution_secondary difmap
_audit_creation_method SHELXL-97
_cell_angle_alpha 72.028(6)
_cell_angle_beta 87.447(5)
_cell_angle_gamma 74.688(5)
_cell_formula_units_Z 2
_cell_length_a 12.1773(7)
_cell_length_b 14.9382(10)
_cell_length_c 20.6774(12)
_cell_measurement_temperature 150(2)
_cell_volume 3448.0(4)
_computing_cell_refinement 'Crysalis, Oxford Diffraction'
_computing_data_collection 'Crysalis, Oxford Diffraction'
_computing_data_reduction 'Crysalis, Oxford Diffraction'
_computing_molecular_graphics PLATON(Spek,2004)
_computing_structure_refinement 'SHELXL-97 (Sheldrick, 1997)'
_computing_structure_solution 'SHELXS-97 (Sheldrick, 1997)'
_diffrn_ambient_temperature 150(2)
_diffrn_measured_fraction_theta_full 0.931
_diffrn_measured_fraction_theta_max 0.931
_diffrn_measurement_device 'Oxford Diffaction X-Calibur System'
_diffrn_measurement_method '321 frames, counting time 10 s.'
_diffrn_radiation_monochromator graphite
_diffrn_radiation_source 'fine-focus sealed tube'
_diffrn_radiation_type MoK\a
_diffrn_radiation_wavelength 0.71073
_diffrn_reflns_av_R_equivalents 0.0293
_diffrn_reflns_av_sigmaI/netI 0.0864
_diffrn_reflns_limit_h_max 15
_diffrn_reflns_limit_h_min -17
_diffrn_reflns_limit_k_max 14
_diffrn_reflns_limit_k_min -21
_diffrn_reflns_limit_l_max 20
_diffrn_reflns_limit_l_min -29
_diffrn_reflns_number 23947
_diffrn_reflns_theta_full 30.14
_diffrn_reflns_theta_max 30.14
_diffrn_reflns_theta_min 2.65
_exptl_absorpt_coefficient_mu 2.855
_exptl_absorpt_correction_T_max 1.323
_exptl_absorpt_correction_T_min 0.693
_exptl_absorpt_correction_type empirical
_exptl_absorpt_process_details 'ABSPACK, Oxford Diffraction Ltd'
_exptl_crystal_colour red
_exptl_crystal_density_diffrn 1.598
_exptl_crystal_density_method 'not measured'
_exptl_crystal_description block
_exptl_crystal_F_000 1666
_exptl_crystal_size_max 0.22
_exptl_crystal_size_mid 0.21
_exptl_crystal_size_min 0.19
_refine_diff_density_max 2.831
_refine_diff_density_min -2.200
_refine_diff_density_rms 0.151
_refine_ls_extinction_method none
_refine_ls_goodness_of_fit_ref 0.958
_refine_ls_hydrogen_treatment constr
_refine_ls_matrix_type full
_refine_ls_number_parameters 831
_refine_ls_number_reflns 18968
_refine_ls_number_restraints 0
_refine_ls_restrained_S_all 0.958
_refine_ls_R_factor_all 0.0814
_refine_ls_R_factor_gt 0.0494
_refine_ls_shift/su_max 0.001
_refine_ls_shift/su_mean 0.000
_refine_ls_structure_factor_coef Fsqd
_refine_ls_weighting_details
;
w=1/[\s^2^(Fo^2^)+(0.0685P)^2^+0.0000P] where P=(Fo^2^+2Fc^2^)/3
;
_refine_ls_weighting_scheme calc
_refine_ls_wR_factor_gt 0.1164
_refine_ls_wR_factor_ref 0.1239
_reflns_number_gt 12714
_reflns_number_total 18968
_reflns_threshold_expression >2sigma(I)
_cod_data_source_file b711166p.txt
_cod_data_source_block 10
_cod_original_sg_symbol_H-M P-1
_cod_database_code 7006253

loop_
_symmetry_equiv_pos_as_xyz
'x, y, z'
'-x, -y, -z'

loop_
_atom_site_label
_atom_site_type_symbol
_atom_site_fract_x
_atom_site_fract_y
_atom_site_fract_z
_atom_site_U_iso_or_equiv
_atom_site_adp_type
_atom_site_occupancy
_atom_site_symmetry_multiplicity
_atom_site_calc_flag
_atom_site_refinement_flags
_atom_site_disorder_assembly
_atom_site_disorder_group
W1 W 0.892361(17) -0.140049(14) 0.265128(10) 0.01939(6) Uani 1 1 d . . .
Br1 Br 1.07316(5) -0.28241(4) 0.26512(3) 0.03595(14) Uani 1 1 d . . .
P1 P 0.75148(10) -0.23250(9) 0.25659(6) 0.0203(3) Uani 1 1 d . . .
C2 C 0.6746(4) -0.2400(4) 0.3362(3) 0.0287(11) Uani 1 1 d . . .
H2A H 0.6314 -0.1752 0.3360 0.034 Uiso 1 1 calc R . .
H2B H 0.6217 -0.2796 0.3399 0.034 Uiso 1 1 calc R . .
C3 C 0.7593(4) -0.2848(4) 0.3962(3) 0.0279(11) Uani 1 1 d . . .
H3A H 0.7941 -0.3525 0.3997 0.034 Uiso 1 1 calc R . .
H3B H 0.7190 -0.2833 0.4376 0.034 Uiso 1 1 calc R . .
P4 P 0.87306(11) -0.22100(9) 0.38957(6) 0.0215(3) Uani 1 1 d . . .
P5 P 0.91795(11) -0.07520(9) 0.14087(7) 0.0233(3) Uani 1 1 d . . .
C6 C 1.0618(4) -0.0547(4) 0.1305(3) 0.0280(11) Uani 1 1 d . . .
H6A H 1.1190 -0.1169 0.1411 0.034 Uiso 1 1 calc R . .
H6B H 1.0699 -0.0178 0.0837 0.034 Uiso 1 1 calc R . .
C7 C 1.0797(4) 0.0017(4) 0.1782(3) 0.0275(11) Uani 1 1 d . . .
H7A H 1.0340 0.0686 0.1608 0.033 Uiso 1 1 calc R . .
H7B H 1.1590 0.0028 0.1781 0.033 Uiso 1 1 calc R . .
P8 P 1.04117(11) -0.05195(9) 0.26746(7) 0.0218(3) Uani 1 1 d . . .
C11 C 0.7828(4) -0.3592(4) 0.2564(3) 0.0264(11) Uani 1 1 d . . .
C12 C 0.8899(5) -0.4157(4) 0.2513(3) 0.0388(14) Uani 1 1 d . . .
H12 H 0.9522 -0.3898 0.2480 0.047 Uiso 1 1 calc R . .
C13 C 0.9064(6) -0.5131(4) 0.2510(3) 0.0480(17) Uani 1 1 d . . .
H13 H 0.9795 -0.5505 0.2476 0.058 Uiso 1 1 calc R . .
C14 C 0.8177(6) -0.5522(4) 0.2558(3) 0.0471(17) Uani 1 1 d . . .
H14 H 0.8294 -0.6160 0.2552 0.057 Uiso 1 1 calc R . .
C15 C 0.7114(6) -0.4985(5) 0.2613(3) 0.0505(17) Uani 1 1 d . . .
H15 H 0.6501 -0.5256 0.2646 0.061 Uiso 1 1 calc R . .
C16 C 0.6932(5) -0.4023(4) 0.2621(3) 0.0416(15) Uani 1 1 d . . .
H16 H 0.6197 -0.3665 0.2666 0.050 Uiso 1 1 calc R . .
C21 C 0.6360(4) -0.1746(4) 0.1908(3) 0.0253(11) Uani 1 1 d . . .
C22 C 0.5425(4) -0.1014(4) 0.1971(3) 0.0333(12) Uani 1 1 d . . .
H22 H 0.5354 -0.0827 0.2363 0.040 Uiso 1 1 calc R . .
C23 C 0.4596(5) -0.0562(4) 0.1449(3) 0.0406(14) Uani 1 1 d . . .
H23 H 0.3977 -0.0065 0.1490 0.049 Uiso 1 1 calc R . .
C24 C 0.4686(5) -0.0845(5) 0.0873(3) 0.0474(16) Uani 1 1 d . . .
H24 H 0.4114 -0.0554 0.0532 0.057 Uiso 1 1 calc R . .
C25 C 0.5619(5) -0.1556(5) 0.0797(3) 0.0443(15) Uani 1 1 d . . .
H25 H 0.5684 -0.1730 0.0399 0.053 Uiso 1 1 calc R . .
C26 C 0.6460(5) -0.2014(4) 0.1306(3) 0.0351(13) Uani 1 1 d . . .
H26 H 0.7088 -0.2496 0.1253 0.042 Uiso 1 1 calc R . .
C31 C 0.9797(4) -0.3139(3) 0.4513(3) 0.0269(11) Uani 1 1 d . . .
C32 C 0.9448(5) -0.3651(4) 0.5133(3) 0.0374(13) Uani 1 1 d . . .
H32 H 0.8674 -0.3570 0.5207 0.045 Uiso 1 1 calc R . .
C33 C 1.0242(6) -0.4286(4) 0.5646(3) 0.0437(15) Uani 1 1 d . . .
H33 H 0.9994 -0.4631 0.6056 0.052 Uiso 1 1 calc R . .
C34 C 1.1387(6) -0.4405(4) 0.5548(3) 0.0457(16) Uani 1 1 d . . .
H34 H 1.1919 -0.4804 0.5895 0.055 Uiso 1 1 calc R . .
C35 C 1.1733(5) -0.3922(4) 0.4926(4) 0.0473(17) Uani 1 1 d . . .
H35 H 1.2508 -0.4017 0.4850 0.057 Uiso 1 1 calc R . .
C36 C 1.0950(5) -0.3296(4) 0.4407(3) 0.0382(14) Uani 1 1 d . . .
H36 H 1.1205 -0.2983 0.3989 0.046 Uiso 1 1 calc R . .
C41 C 0.8174(4) -0.1362(4) 0.4385(3) 0.0266(11) Uani 1 1 d . . .
C42 C 0.8898(5) -0.1169(4) 0.4805(3) 0.0388(14) Uani 1 1 d . . .
H42 H 0.9671 -0.1490 0.4848 0.047 Uiso 1 1 calc R . .
C43 C 0.8472(6) -0.0507(5) 0.5155(3) 0.0493(17) Uani 1 1 d . . .
H43 H 0.8956 -0.0388 0.5436 0.059 Uiso 1 1 calc R . .
C44 C 0.7336(7) -0.0025(5) 0.5090(3) 0.0539(19) Uani 1 1 d . . .
H44 H 0.7051 0.0416 0.5329 0.065 Uiso 1 1 calc R . .
C45 C 0.6610(6) -0.0193(4) 0.4666(3) 0.0473(16) Uani 1 1 d . . .
H45 H 0.5842 0.0140 0.4620 0.057 Uiso 1 1 calc R . .
C46 C 0.7028(5) -0.0854(4) 0.4316(3) 0.0350(13) Uani 1 1 d . . .
H46 H 0.6540 -0.0961 0.4031 0.042 Uiso 1 1 calc R . .
C51 C 0.9108(5) -0.1436(4) 0.0819(3) 0.0296(12) Uani 1 1 d . . .
C52 C 0.8355(5) -0.1067(5) 0.0265(3) 0.0390(14) Uani 1 1 d . . .
H52 H 0.7920 -0.0422 0.0151 0.047 Uiso 1 1 calc R . .
C53 C 0.8235(6) -0.1648(5) -0.0130(3) 0.0471(16) Uani 1 1 d . . .
H53 H 0.7721 -0.1387 -0.0502 0.057 Uiso 1 1 calc R . .
C54 C 0.8866(6) -0.2594(5) 0.0027(4) 0.0533(18) Uani 1 1 d . . .
H54 H 0.8778 -0.2977 -0.0236 0.064 Uiso 1 1 calc R . .
C55 C 0.9620(7) -0.2976(5) 0.0566(4) 0.062(2) Uani 1 1 d . . .
H55 H 1.0059 -0.3618 0.0667 0.075 Uiso 1 1 calc R . .
C56 C 0.9741(6) -0.2409(5) 0.0972(3) 0.0496(17) Uani 1 1 d . . .
H56 H 1.0248 -0.2683 0.1347 0.060 Uiso 1 1 calc R . .
C61 C 0.8222(4) 0.0441(4) 0.0992(3) 0.0288(11) Uani 1 1 d . . .
C62 C 0.7042(5) 0.0543(4) 0.1078(3) 0.0299(12) Uani 1 1 d . . .
H62 H 0.6789 0.0012 0.1338 0.036 Uiso 1 1 calc R . .
C63 C 0.6267(5) 0.1418(4) 0.0781(3) 0.0379(14) Uani 1 1 d . . .
H63 H 0.5492 0.1478 0.0837 0.045 Uiso 1 1 calc R . .
C64 C 0.6644(6) 0.2221(4) 0.0393(3) 0.0464(16) Uani 1 1 d . . .
H64 H 0.6121 0.2817 0.0195 0.056 Uiso 1 1 calc R . .
C65 C 0.7786(6) 0.2127(5) 0.0306(3) 0.0487(17) Uani 1 1 d . . .
H65 H 0.8031 0.2668 0.0055 0.058 Uiso 1 1 calc R . .
C66 C 0.8582(5) 0.1244(4) 0.0585(3) 0.0356(13) Uani 1 1 d . . .
H66 H 0.9351 0.1184 0.0503 0.043 Uiso 1 1 calc R . .
C71 C 1.1802(4) -0.1225(3) 0.3103(3) 0.0236(10) Uani 1 1 d . . .
C72 C 1.1933(5) -0.1377(4) 0.3797(3) 0.0306(12) Uani 1 1 d . . .
H72 H 1.1346 -0.1074 0.4023 0.037 Uiso 1 1 calc R . .
C73 C 1.2930(5) -0.1976(4) 0.4155(3) 0.0352(13) Uani 1 1 d . . .
H73 H 1.3014 -0.2070 0.4618 0.042 Uiso 1 1 calc R . .
C74 C 1.3801(5) -0.2434(4) 0.3819(3) 0.0400(14) Uani 1 1 d . . .
H74 H 1.4464 -0.2852 0.4058 0.048 Uiso 1 1 calc R . .
C75 C 1.3682(5) -0.2270(4) 0.3134(3) 0.0407(14) Uani 1 1 d . . .
H75 H 1.4273 -0.2565 0.2906 0.049 Uiso 1 1 calc R . .
C76 C 1.2688(4) -0.1668(4) 0.2779(3) 0.0326(12) Uani 1 1 d . . .
H76 H 1.2618 -0.1561 0.2314 0.039 Uiso 1 1 calc R . .
C81 C 1.0110(5) 0.0534(4) 0.2995(3) 0.0302(12) Uani 1 1 d . . .
C82 C 1.0870(5) 0.1120(4) 0.2878(3) 0.0368(13) Uani 1 1 d . . .
H82 H 1.1518 0.0981 0.2633 0.044 Uiso 1 1 calc R . .
C83 C 1.0652(6) 0.1905(4) 0.3127(3) 0.0468(17) Uani 1 1 d . . .
H83 H 1.1154 0.2298 0.3048 0.056 Uiso 1 1 calc R . .
C84 C 0.9683(6) 0.2110(4) 0.3495(3) 0.0471(17) Uani 1 1 d . . .
H84 H 0.9540 0.2641 0.3660 0.057 Uiso 1 1 calc R . .
C85 C 0.8947(6) 0.1543(4) 0.3615(3) 0.0429(16) Uani 1 1 d . . .
H85 H 0.8303 0.1686 0.3862 0.051 Uiso 1 1 calc R . .
C86 C 0.9153(5) 0.0738(4) 0.3367(3) 0.0300(12) Uani 1 1 d . . .
H86 H 0.8651 0.0346 0.3452 0.036 Uiso 1 1 calc R . .
N100 N 0.7714(3) -0.0438(3) 0.2669(2) 0.0196(8) Uani 1 1 d . . .
N101 N 0.6769(3) 0.0161(3) 0.2730(2) 0.0234(9) Uani 1 1 d . . .
C102 C 0.6608(4) 0.1127(4) 0.2454(3) 0.0235(10) Uani 1 1 d . . .
N103 N 0.5657(4) 0.1800(3) 0.2439(2) 0.0272(9) Uani 1 1 d . . .
N104 N 0.5930(4) 0.2688(3) 0.2097(2) 0.0297(10) Uani 1 1 d . . .
O105 O 0.7473(3) 0.1523(2) 0.21383(17) 0.0240(7) Uani 1 1 d . . .
C106 C 0.6942(4) 0.2522(3) 0.1927(2) 0.0206(10) Uani 1 1 d . . .
C107 C 0.7637(5) 0.3155(3) 0.1557(3) 0.0274(11) Uani 1 1 d . . .
C108 C 0.7095(5) 0.4120(4) 0.1152(3) 0.0332(12) Uani 1 1 d . . .
C109 C 0.8828(5) 0.2817(4) 0.1591(3) 0.0380(14) Uani 1 1 d . . .
H109 H 0.9170 0.2182 0.1857 0.046 Uiso 1 1 calc R . .
C110 C 0.7817(6) 0.4682(4) 0.0783(3) 0.0456(16) Uani 1 1 d . . .
H110 H 0.7494 0.5308 0.0497 0.055 Uiso 1 1 calc R . .
C111 C 0.8996(6) 0.4324(5) 0.0835(4) 0.0538(18) Uani 1 1 d . . .
H111 H 0.9447 0.4717 0.0591 0.065 Uiso 1 1 calc R . .
C112 C 0.9502(5) 0.3396(4) 0.1243(3) 0.0438(15) Uani 1 1 d . . .
H112 H 1.0292 0.3163 0.1283 0.053 Uiso 1 1 calc R . .
O113 O 0.5993(3) 0.4493(3) 0.1117(2) 0.0373(9) Uani 1 1 d . . .
Pd1 Pd 0.49299(3) 0.40592(3) 0.19115(2) 0.02861(10) Uani 1 1 d . . .
Fe1 Fe 0.41245(7) 0.35788(6) 0.36709(4) 0.03406(19) Uani 1 1 d . . .
C171 C 0.3872(4) 0.3792(4) 0.2645(3) 0.0320(13) Uani 1 1 d . . .
C172 C 0.3283(5) 0.4641(4) 0.2833(3) 0.0373(14) Uani 1 1 d . . .
C173 C 0.2501(5) 0.4402(5) 0.3335(3) 0.0403(14) Uani 1 1 d . . .
H173 H 0.2009 0.4821 0.3537 0.048 Uiso 1 1 calc R . .
C174 C 0.2619(5) 0.3379(5) 0.3473(3) 0.0436(16) Uani 1 1 d . . .
H174 H 0.2215 0.3013 0.3792 0.052 Uiso 1 1 calc R . .
C175 C 0.3441(5) 0.3011(5) 0.3051(3) 0.0401(14) Uani 1 1 d . . .
H175 H 0.3661 0.2371 0.3040 0.048 Uiso 1 1 calc R . .
C176 C 0.3550(5) 0.5594(4) 0.2430(3) 0.0412(15) Uani 1 1 d . . .
H17A H 0.2879 0.6137 0.2377 0.049 Uiso 1 1 calc R . .
H17B H 0.4152 0.5707 0.2661 0.049 Uiso 1 1 calc R . .
N177 N 0.3921(4) 0.5495(3) 0.1747(2) 0.0365(11) Uani 1 1 d . . .
C178 C 0.4488(6) 0.6251(4) 0.1403(3) 0.0488(17) Uani 1 1 d . . .
H17A' H 0.5161 0.6166 0.1663 0.073 Uiso 1 1 calc R . .
H17B' H 0.3981 0.6881 0.1360 0.073 Uiso 1 1 calc R . .
H17C H 0.4694 0.6203 0.0959 0.073 Uiso 1 1 calc R . .
C179 C 0.2883(6) 0.5613(5) 0.1344(4) 0.0536(18) Uani 1 1 d . . .
H17D H 0.3096 0.5543 0.0905 0.080 Uiso 1 1 calc R . .
H17E H 0.2378 0.6248 0.1287 0.080 Uiso 1 1 calc R . .
H17F H 0.2505 0.5123 0.1578 0.080 Uiso 1 1 calc R . .
C181 C 0.4651(6) 0.2707(5) 0.4634(3) 0.0512(17) Uani 1 1 d . . .
H181 H 0.4284 0.2271 0.4919 0.061 Uiso 1 1 calc R . .
C182 C 0.5488(6) 0.2486(5) 0.4176(4) 0.0525(18) Uani 1 1 d . . .
H182 H 0.5767 0.1882 0.4107 0.063 Uiso 1 1 calc R . .
C183 C 0.5831(6) 0.3331(6) 0.3843(4) 0.0554(19) Uani 1 1 d . . .
H183 H 0.6373 0.3385 0.3511 0.066 Uiso 1 1 calc R . .
C184 C 0.5206(7) 0.4096(6) 0.4098(4) 0.061(2) Uani 1 1 d . . .
H184 H 0.5272 0.4733 0.3968 0.074 Uiso 1 1 calc R . .
C185 C 0.4458(6) 0.3697(6) 0.4593(4) 0.0574(19) Uani 1 1 d . . .
H185 H 0.3942 0.4030 0.4840 0.069 Uiso 1 1 calc R . .
O91 O 0.3849(4) 0.0888(4) 0.2542(3) 0.0643(14) Uani 1 1 d . . .
H91 H 0.3228 0.0934 0.2378 0.077 Uiso 1 1 calc R . .
C92 C 0.3940(6) 0.0314(5) 0.3237(4) 0.0595(19) Uani 1 1 d . . .
H92A H 0.4692 0.0209 0.3418 0.071 Uiso 1 1 calc R . .
H92B H 0.3801 -0.0303 0.3274 0.071 Uiso 1 1 calc R . .
H92C H 0.3389 0.0648 0.3488 0.071 Uiso 1 1 calc R . .
O93 O 0.2589(13) 0.2178(11) 0.1435(8) 0.112(5) Uiso 0.50 1 d P . .
H93 H 0.3118 0.1684 0.1559 0.134 Uiso 0.50 1 calc PR . .
C94 C 0.2996(10) 0.2943(8) 0.1189(6) 0.033(2) Uiso 0.50 1 d P . .
H94A H 0.3556 0.2943 0.1508 0.040 Uiso 0.50 1 calc PR . .
H94B H 0.2387 0.3539 0.1111 0.040 Uiso 0.50 1 calc PR . .
C95 C 0.3483(14) 0.2888(12) 0.0596(8) 0.066(4) Uiso 0.50 1 d P . .
H95A H 0.3960 0.2241 0.0659 0.079 Uiso 0.50 1 calc PR . .
H95B H 0.3936 0.3348 0.0455 0.079 Uiso 0.50 1 calc PR . .
H95C H 0.2900 0.3037 0.0253 0.079 Uiso 0.50 1 calc PR . .
O96 O 0.5468(9) 0.5681(7) -0.0156(5) 0.060(3) Uiso 0.50 1 d P . .

loop_
_atom_site_aniso_label
_atom_site_aniso_U_11
_atom_site_aniso_U_22
_atom_site_aniso_U_33
_atom_site_aniso_U_23
_atom_site_aniso_U_13
_atom_site_aniso_U_12
W1 0.01857(10) 0.01535(9) 0.02478(11) -0.00851(7) 0.00258(7) -0.00287(7)
Br1 0.0264(3) 0.0289(3) 0.0538(4) -0.0211(3) 0.0040(2) 0.0002(2)
P1 0.0204(6) 0.0169(6) 0.0238(6) -0.0068(5) 0.0002(5) -0.0043(5)
C2 0.026(3) 0.033(3) 0.030(3) -0.015(2) 0.009(2) -0.008(2)
C3 0.032(3) 0.028(3) 0.022(3) -0.002(2) 0.001(2) -0.010(2)
P4 0.0224(6) 0.0179(6) 0.0227(6) -0.0074(5) -0.0001(5) -0.0012(5)
P5 0.0245(7) 0.0228(6) 0.0237(7) -0.0090(5) 0.0034(5) -0.0063(5)
C6 0.029(3) 0.025(3) 0.028(3) -0.008(2) 0.002(2) -0.005(2)
C7 0.024(3) 0.031(3) 0.030(3) -0.006(2) 0.002(2) -0.014(2)
P8 0.0223(6) 0.0175(6) 0.0256(7) -0.0070(5) -0.0002(5) -0.0047(5)
C11 0.029(3) 0.020(2) 0.034(3) -0.013(2) -0.001(2) -0.007(2)
C12 0.032(3) 0.033(3) 0.058(4) -0.024(3) 0.003(3) -0.007(2)
C13 0.051(4) 0.027(3) 0.063(5) -0.020(3) -0.001(3) 0.002(3)
C14 0.059(4) 0.020(3) 0.059(4) -0.008(3) -0.022(3) -0.005(3)
C15 0.067(5) 0.033(3) 0.058(4) -0.010(3) -0.002(4) -0.027(3)
C16 0.034(3) 0.026(3) 0.064(4) -0.014(3) 0.000(3) -0.005(2)
C21 0.024(3) 0.021(2) 0.026(3) -0.001(2) -0.005(2) -0.006(2)
C22 0.024(3) 0.035(3) 0.038(3) -0.009(3) 0.001(2) -0.006(2)
C23 0.027(3) 0.039(3) 0.043(4) 0.001(3) -0.003(3) -0.004(3)
C24 0.037(4) 0.055(4) 0.040(4) 0.003(3) -0.014(3) -0.014(3)
C25 0.048(4) 0.057(4) 0.031(3) -0.011(3) -0.003(3) -0.020(3)
C26 0.038(3) 0.035(3) 0.031(3) -0.006(2) -0.007(2) -0.011(3)
C31 0.030(3) 0.017(2) 0.032(3) -0.009(2) -0.005(2) -0.001(2)
C32 0.038(3) 0.035(3) 0.035(3) -0.013(3) -0.002(3) 0.001(3)
C33 0.055(4) 0.036(3) 0.033(3) -0.004(3) -0.005(3) -0.007(3)
C34 0.051(4) 0.024(3) 0.053(4) -0.002(3) -0.021(3) -0.001(3)
C35 0.028(3) 0.037(3) 0.067(5) -0.005(3) -0.016(3) -0.002(3)
C36 0.042(3) 0.027(3) 0.040(3) -0.002(2) -0.006(3) -0.008(3)
C41 0.031(3) 0.024(3) 0.022(3) -0.007(2) 0.003(2) -0.001(2)
C42 0.046(4) 0.030(3) 0.039(3) -0.014(3) -0.006(3) -0.003(3)
C43 0.075(5) 0.037(3) 0.036(4) -0.017(3) -0.013(3) -0.004(3)
C44 0.084(5) 0.033(3) 0.044(4) -0.025(3) 0.007(4) 0.001(3)
C45 0.050(4) 0.036(3) 0.056(4) -0.026(3) 0.016(3) 0.000(3)
C46 0.041(3) 0.027(3) 0.034(3) -0.011(2) 0.006(2) -0.002(2)
C51 0.035(3) 0.037(3) 0.025(3) -0.017(2) 0.009(2) -0.015(2)
C52 0.042(3) 0.043(3) 0.037(3) -0.020(3) 0.005(3) -0.011(3)
C53 0.046(4) 0.067(5) 0.038(4) -0.026(3) 0.002(3) -0.020(3)
C54 0.070(5) 0.056(4) 0.053(4) -0.038(4) 0.007(4) -0.026(4)
C55 0.083(6) 0.047(4) 0.059(5) -0.030(4) 0.000(4) -0.003(4)
C56 0.060(4) 0.045(4) 0.048(4) -0.030(3) -0.007(3) -0.002(3)
C61 0.030(3) 0.029(3) 0.027(3) -0.009(2) -0.002(2) -0.004(2)
C62 0.033(3) 0.031(3) 0.024(3) -0.005(2) 0.000(2) -0.009(2)
C63 0.032(3) 0.040(3) 0.035(3) -0.011(3) -0.010(2) 0.002(3)
C64 0.054(4) 0.032(3) 0.040(4) -0.002(3) -0.018(3) 0.002(3)
C65 0.065(5) 0.034(3) 0.042(4) 0.002(3) -0.009(3) -0.018(3)
C66 0.037(3) 0.037(3) 0.028(3) -0.002(2) -0.002(2) -0.012(3)
C71 0.018(2) 0.019(2) 0.034(3) -0.008(2) 0.001(2) -0.0049(19)
C72 0.029(3) 0.027(3) 0.034(3) -0.008(2) 0.002(2) -0.006(2)
C73 0.034(3) 0.033(3) 0.038(3) -0.006(3) -0.007(2) -0.011(2)
C74 0.027(3) 0.037(3) 0.053(4) -0.008(3) -0.007(3) -0.010(3)
C75 0.022(3) 0.043(4) 0.056(4) -0.018(3) 0.004(3) -0.005(3)
C76 0.024(3) 0.038(3) 0.039(3) -0.016(3) 0.001(2) -0.009(2)
C81 0.036(3) 0.021(2) 0.033(3) -0.011(2) -0.013(2) -0.001(2)
C82 0.044(3) 0.027(3) 0.044(4) -0.012(3) -0.005(3) -0.015(3)
C83 0.063(4) 0.030(3) 0.053(4) -0.009(3) -0.019(3) -0.021(3)
C84 0.066(4) 0.018(3) 0.054(4) -0.016(3) -0.020(3) 0.004(3)
C85 0.052(4) 0.031(3) 0.043(4) -0.020(3) -0.010(3) 0.006(3)
C86 0.034(3) 0.018(2) 0.037(3) -0.010(2) -0.004(2) -0.003(2)
N100 0.021(2) 0.0147(18) 0.023(2) -0.0066(16) 0.0031(16) -0.0040(16)
N101 0.026(2) 0.0130(19) 0.030(2) -0.0023(17) 0.0027(18) -0.0082(16)
C102 0.021(2) 0.025(2) 0.026(3) -0.012(2) 0.0035(19) -0.004(2)
N103 0.025(2) 0.017(2) 0.034(3) -0.0040(18) 0.0058(18) -0.0003(17)
N104 0.027(2) 0.026(2) 0.032(2) -0.0105(19) 0.0049(19) 0.0024(18)
O105 0.0235(18) 0.0172(16) 0.0295(19) -0.0079(14) 0.0039(14) -0.0022(14)
C106 0.028(3) 0.014(2) 0.020(2) -0.0050(18) 0.0013(19) -0.0048(19)
C107 0.035(3) 0.017(2) 0.030(3) -0.008(2) 0.003(2) -0.005(2)
C108 0.042(3) 0.022(3) 0.030(3) -0.006(2) 0.008(2) -0.004(2)
C109 0.035(3) 0.031(3) 0.051(4) -0.021(3) 0.011(3) -0.005(2)
C110 0.058(4) 0.028(3) 0.041(4) 0.000(3) 0.013(3) -0.011(3)
C111 0.057(5) 0.044(4) 0.060(5) -0.012(3) 0.027(4) -0.022(3)
C112 0.035(3) 0.036(3) 0.061(4) -0.018(3) 0.011(3) -0.010(3)
O113 0.037(2) 0.027(2) 0.036(2) 0.0004(17) 0.0033(17) 0.0005(17)
Pd1 0.0295(2) 0.01940(19) 0.0307(2) -0.00753(17) -0.00023(17) 0.00391(16)
Fe1 0.0312(4) 0.0313(4) 0.0382(5) -0.0113(4) 0.0056(3) -0.0057(3)
C171 0.023(3) 0.027(3) 0.045(3) -0.018(3) 0.004(2) 0.002(2)
C172 0.025(3) 0.037(3) 0.051(4) -0.025(3) 0.005(3) 0.003(2)
C173 0.022(3) 0.048(4) 0.052(4) -0.021(3) 0.008(3) -0.005(3)
C174 0.040(4) 0.056(4) 0.047(4) -0.014(3) 0.000(3) -0.035(3)
C175 0.035(3) 0.041(3) 0.051(4) -0.026(3) 0.015(3) -0.009(3)
C176 0.046(4) 0.020(3) 0.047(4) -0.011(3) 0.001(3) 0.011(2)
N177 0.036(3) 0.025(2) 0.035(3) -0.005(2) -0.006(2) 0.011(2)
C178 0.060(4) 0.024(3) 0.048(4) -0.005(3) 0.003(3) 0.006(3)
C179 0.045(4) 0.043(4) 0.059(5) -0.013(3) -0.010(3) 0.011(3)
C181 0.055(4) 0.051(4) 0.039(4) -0.001(3) 0.005(3) -0.015(3)
C182 0.043(4) 0.044(4) 0.055(4) -0.002(3) -0.003(3) 0.001(3)
C183 0.032(4) 0.073(5) 0.047(4) -0.002(4) -0.003(3) -0.008(3)
C184 0.067(5) 0.062(5) 0.051(5) 0.000(4) -0.013(4) -0.028(4)
C185 0.055(5) 0.073(5) 0.044(4) -0.020(4) 0.000(3) -0.014(4)
O91 0.051(3) 0.070(4) 0.073(4) -0.027(3) 0.003(3) -0.013(3)
C92 0.055(5) 0.051(4) 0.073(6) -0.016(4) 0.009(4) -0.019(4)

loop_
_atom_type_symbol
_atom_type_description
_atom_type_scat_dispersion_real
_atom_type_scat_dispersion_imag
_atom_type_scat_source
C C 0.0033 0.0016 'International Tables Vol C Tables 4.2.6.8 and 6.1.1.4'
H H 0.0000 0.0000 'International Tables Vol C Tables 4.2.6.8 and 6.1.1.4'
N N 0.0061 0.0033 'International Tables Vol C Tables 4.2.6.8 and 6.1.1.4'
O O 0.0106 0.0060 'International Tables Vol C Tables 4.2.6.8 and 6.1.1.4'
P P 0.1023 0.0942 'International Tables Vol C Tables 4.2.6.8 and 6.1.1.4'
Br Br -0.2901 2.4595 'International Tables Vol C Tables 4.2.6.8 and 6.1.1.4'
Pd Pd -0.9988 1.0072 'International Tables Vol C Tables 4.2.6.8 and 6.1.1.4'
W W -0.8490 6.8722 'International Tables Vol C Tables 4.2.6.8 and 6.1.1.4'
Fe Fe 0.3463 0.8444 'International Tables Vol C Tables 4.2.6.8 and 6.1.1.4'

loop_
_geom_angle_atom_site_label_1
_geom_angle_atom_site_label_2
_geom_angle_atom_site_label_3
_geom_angle
_geom_angle_site_symmetry_1
_geom_angle_site_symmetry_3
_geom_angle_publ_flag
N100 W1 P5 94.94(13) . . ?
N100 W1 P1 85.68(13) . . ?
P5 W1 P1 96.76(4) . . ?
N100 W1 P4 89.45(13) . . ?
P5 W1 P4 174.73(4) . . ?
P1 W1 P4 80.63(4) . . ?
N100 W1 P8 97.25(13) . . ?
P5 W1 P8 80.32(4) . . ?
P1 W1 P8 176.00(4) . . ?
P4 W1 P8 102.05(4) . . ?
N100 W1 Br1 178.69(12) . . ?
P5 W1 Br1 86.07(3) . . ?
P1 W1 Br1 95.05(3) . . ?
P4 W1 Br1 89.59(3) . . ?
P8 W1 Br1 82.07(3) . . ?
C11 P1 C21 100.4(2) . . ?
C11 P1 C2 100.8(2) . . ?
C21 P1 C2 102.8(2) . . ?
C11 P1 W1 127.19(17) . . ?
C21 P1 W1 118.83(17) . . ?
C2 P1 W1 103.07(17) . . ?
C3 C2 P1 109.4(4) . . ?
C2 C3 P4 113.0(4) . . ?
C31 P4 C41 99.9(2) . . ?
C31 P4 C3 100.6(2) . . ?
C41 P4 C3 102.4(2) . . ?
C31 P4 W1 128.88(18) . . ?
C41 P4 W1 114.47(17) . . ?
C3 P4 W1 107.03(16) . . ?
C61 P5 C51 102.6(2) . . ?
C61 P5 C6 104.4(2) . . ?
C51 P5 C6 104.1(2) . . ?
C61 P5 W1 114.42(17) . . ?
C51 P5 W1 122.45(18) . . ?
C6 P5 W1 107.18(17) . . ?
C7 C6 P5 109.5(3) . . ?
C6 C7 P8 113.1(4) . . ?
C81 P8 C71 100.9(2) . . ?
C81 P8 C7 101.9(2) . . ?
C71 P8 C7 102.8(2) . . ?
C81 P8 W1 121.46(19) . . ?
C71 P8 W1 118.80(16) . . ?
C7 P8 W1 108.37(16) . . ?
C12 C11 C16 117.1(5) . . ?
C12 C11 P1 124.4(4) . . ?
C16 C11 P1 118.5(4) . . ?
C11 C12 C13 120.7(6) . . ?
C14 C13 C12 120.8(6) . . ?
C13 C14 C15 119.9(6) . . ?
C14 C15 C16 120.4(6) . . ?
C11 C16 C15 121.2(6) . . ?
C22 C21 C26 119.2(5) . . ?
C22 C21 P1 121.7(4) . . ?
C26 C21 P1 119.0(4) . . ?
C23 C22 C21 120.0(5) . . ?
C24 C23 C22 120.4(6) . . ?
C23 C24 C25 120.3(6) . . ?
C24 C25 C26 120.5(6) . . ?
C25 C26 C21 119.5(6) . . ?
C36 C31 C32 118.4(5) . . ?
C36 C31 P4 122.2(4) . . ?
C32 C31 P4 119.2(4) . . ?
C31 C32 C33 120.9(6) . . ?
C34 C33 C32 120.3(6) . . ?
C33 C34 C35 118.8(6) . . ?
C34 C35 C36 121.5(6) . . ?
C31 C36 C35 120.0(6) . . ?
C46 C41 C42 118.6(5) . . ?
C46 C41 P4 120.2(4) . . ?
C42 C41 P4 121.1(4) . . ?
C43 C42 C41 120.5(6) . . ?
C44 C43 C42 120.1(6) . . ?
C43 C44 C45 120.2(5) . . ?
C46 C45 C44 120.1(6) . . ?
C45 C46 C41 120.5(6) . . ?
C52 C51 C56 117.6(5) . . ?
C52 C51 P5 122.5(4) . . ?
C56 C51 P5 119.5(4) . . ?
C51 C52 C53 120.9(6) . . ?
C54 C53 C52 120.5(6) . . ?
C55 C54 C53 120.0(6) . . ?
C54 C55 C56 120.3(7) . . ?
C51 C56 C55 120.7(6) . . ?
C66 C61 C62 118.8(5) . . ?
C66 C61 P5 124.1(4) . . ?
C62 C61 P5 117.1(4) . . ?
C63 C62 C61 120.6(5) . . ?
C62 C63 C64 119.9(6) . . ?
C65 C64 C63 119.8(6) . . ?
C64 C65 C66 121.3(6) . . ?
C65 C66 C61 119.5(6) . . ?
C76 C71 C72 118.5(5) . . ?
C76 C71 P8 122.7(4) . . ?
C72 C71 P8 118.6(4) . . ?
C73 C72 C71 120.7(5) . . ?
C72 C73 C74 119.6(6) . . ?
C75 C74 C73 119.8(5) . . ?
C74 C75 C76 120.3(5) . . ?
C71 C76 C75 121.0(5) . . ?
C86 C81 C82 119.9(5) . . ?
C86 C81 P8 120.5(4) . . ?
C82 C81 P8 119.6(4) . . ?
C83 C82 C81 119.7(6) . . ?
C82 C83 C84 120.1(6) . . ?
C85 C84 C83 120.6(5) . . ?
C84 C85 C86 120.3(6) . . ?
C81 C86 C85 119.5(5) . . ?
N101 N100 W1 171.7(3) . . ?
N100 N101 C102 121.0(4) . . ?
N103 C102 N101 126.3(5) . . ?
N103 C102 O105 112.0(4) . . ?
N101 C102 O105 121.7(4) . . ?
C102 N103 N104 104.3(4) . . ?
C106 N104 N103 110.1(4) . . ?
C106 N104 Pd1 121.7(4) . . ?
N103 N104 Pd1 128.2(3) . . ?
C102 O105 C106 102.6(4) . . ?
N104 C106 O105 111.1(4) . . ?
N104 C106 C107 132.7(5) . . ?
O105 C106 C107 116.2(4) . . ?
C109 C107 C108 120.2(5) . . ?
C109 C107 C106 120.6(5) . . ?
C108 C107 C106 119.3(5) . . ?
O113 C108 C110 120.4(5) . . ?
O113 C108 C107 123.3(5) . . ?
C110 C108 C107 116.4(5) . . ?
C112 C109 C107 121.8(6) . . ?
C111 C110 C108 121.8(6) . . ?
C112 C111 C110 120.8(6) . . ?
C109 C112 C111 119.1(6) . . ?
C108 O113 Pd1 123.3(3) . . ?
C171 Pd1 N104 97.94(19) . . ?
C171 Pd1 O113 174.28(18) . . ?
N104 Pd1 O113 87.63(16) . . ?
C171 Pd1 N177 81.7(2) . . ?
N104 Pd1 N177 177.87(18) . . ?
O113 Pd1 N177 92.64(17) . . ?
C174 Fe1 C181 107.2(3) . . ?
C174 Fe1 C185 120.1(3) . . ?
C181 Fe1 C185 40.5(3) . . ?
C174 Fe1 C183 161.0(3) . . ?
C181 Fe1 C183 67.8(3) . . ?
C185 Fe1 C183 68.9(3) . . ?
C174 Fe1 C172 67.9(3) . . ?
C181 Fe1 C172 165.2(3) . . ?
C185 Fe1 C172 128.6(3) . . ?
C183 Fe1 C172 121.3(3) . . ?
C174 Fe1 C184 156.2(3) . . ?
C181 Fe1 C184 68.3(3) . . ?
C185 Fe1 C184 41.2(3) . . ?
C183 Fe1 C184 41.0(3) . . ?
C172 Fe1 C184 110.1(3) . . ?
C174 Fe1 C182 124.5(3) . . ?
C181 Fe1 C182 40.3(3) . . ?
C185 Fe1 C182 68.3(3) . . ?
C183 Fe1 C182 40.0(3) . . ?
C172 Fe1 C182 154.0(3) . . ?
C184 Fe1 C182 68.2(3) . . ?
C174 Fe1 C175 40.7(2) . . ?
C181 Fe1 C175 118.0(3) . . ?
C185 Fe1 C175 153.3(3) . . ?
C183 Fe1 C175 124.0(3) . . ?
C172 Fe1 C175 68.1(2) . . ?
C184 Fe1 C175 162.6(3) . . ?
C182 Fe1 C175 105.4(3) . . ?
C174 Fe1 C173 41.3(2) . . ?
C181 Fe1 C173 127.1(3) . . ?
C185 Fe1 C173 109.0(3) . . ?
C183 Fe1 C173 156.0(3) . . ?
C172 Fe1 C173 40.2(2) . . ?
C184 Fe1 C173 121.5(3) . . ?
C182 Fe1 C173 163.3(3) . . ?
C175 Fe1 C173 69.1(2) . . ?
C174 Fe1 C171 68.3(2) . . ?
C181 Fe1 C171 151.9(2) . . ?
C185 Fe1 C171 165.8(3) . . ?
C183 Fe1 C171 106.9(3) . . ?
C172 Fe1 C171 41.00(19) . . ?
C184 Fe1 C171 126.9(3) . . ?
C182 Fe1 C171 117.8(2) . . ?
C175 Fe1 C171 40.3(2) . . ?
C173 Fe1 C171 68.9(2) . . ?
C175 C171 C172 106.4(5) . . ?
C175 C171 Pd1 140.0(4) . . ?
C172 C171 Pd1 113.5(4) . . ?
C175 C171 Fe1 69.0(3) . . ?
C172 C171 Fe1 68.4(3) . . ?
Pd1 C171 Fe1 128.2(3) . . ?
C173 C172 C171 110.1(5) . . ?
C173 C172 C176 133.6(5) . . ?
C171 C172 C176 116.1(5) . . ?
C173 C172 Fe1 70.3(4) . . ?
C171 C172 Fe1 70.6(3) . . ?
C176 C172 Fe1 129.3(4) . . ?
C172 C173 C174 105.8(5) . . ?
C172 C173 Fe1 69.5(3) . . ?
C174 C173 Fe1 67.9(3) . . ?
C175 C174 C173 109.6(6) . . ?
C175 C174 Fe1 71.0(3) . . ?
C173 C174 Fe1 70.8(3) . . ?
C174 C175 C171 108.1(5) . . ?
C174 C175 Fe1 68.3(3) . . ?
C171 C175 Fe1 70.7(3) . . ?
N177 C176 C172 106.6(4) . . ?
C178 N177 C179 109.9(5) . . ?
C178 N177 C176 109.8(5) . . ?
C179 N177 C176 107.6(5) . . ?
C178 N177 Pd1 114.6(4) . . ?
C179 N177 Pd1 107.4(4) . . ?
C176 N177 Pd1 107.3(3) . . ?
C182 C181 C185 109.0(7) . . ?
C182 C181 Fe1 70.2(4) . . ?
C185 C181 Fe1 69.7(4) . . ?
C181 C182 C183 108.4(6) . . ?
C181 C182 Fe1 69.5(4) . . ?
C183 C182 Fe1 69.8(4) . . ?
C182 C183 C184 108.3(7) . . ?
C182 C183 Fe1 70.2(4) . . ?
C184 C183 Fe1 69.6(4) . . ?
C183 C184 C185 107.2(7) . . ?
C183 C184 Fe1 69.4(4) . . ?
C185 C184 Fe1 69.2(4) . . ?
C181 C185 C184 107.2(7) . . ?
C181 C185 Fe1 69.8(4) . . ?
C184 C185 Fe1 69.7(4) . . ?
O93 C94 C95 107.4(12) . . ?

loop_
_geom_bond_atom_site_label_1
_geom_bond_atom_site_label_2
_geom_bond_distance
_geom_bond_site_symmetry_2
_geom_bond_publ_flag
W1 N100 1.774(4) . ?
W1 P5 2.4877(14) . ?
W1 P1 2.5120(13) . ?
W1 P4 2.5129(13) . ?
W1 P8 2.5149(13) . ?
W1 Br1 2.6263(6) . ?
P1 C11 1.831(5) . ?
P1 C21 1.838(5) . ?
P1 C2 1.845(5) . ?
C2 C3 1.513(7) . ?
C3 P4 1.856(5) . ?
P4 C31 1.829(5) . ?
P4 C41 1.834(5) . ?
P5 C61 1.823(5) . ?
P5 C51 1.834(5) . ?
P5 C6 1.849(5) . ?
C6 C7 1.537(7) . ?
C7 P8 1.865(5) . ?
P8 C81 1.836(5) . ?
P8 C71 1.838(5) . ?
C11 C12 1.373(7) . ?
C11 C16 1.391(8) . ?
C12 C13 1.418(8) . ?
C13 C14 1.343(9) . ?
C14 C15 1.351(9) . ?
C15 C16 1.400(8) . ?
C21 C22 1.388(7) . ?
C21 C26 1.411(7) . ?
C22 C23 1.388(8) . ?
C23 C24 1.372(9) . ?
C24 C25 1.377(9) . ?
C25 C26 1.381(8) . ?
C31 C36 1.380(8) . ?
C31 C32 1.390(8) . ?
C32 C33 1.394(8) . ?
C33 C34 1.372(9) . ?
C34 C35 1.375(9) . ?
C35 C36 1.391(8) . ?
C41 C46 1.391(7) . ?
C41 C42 1.405(7) . ?
C42 C43 1.382(8) . ?
C43 C44 1.371(9) . ?
C44 C45 1.391(9) . ?
C45 C46 1.380(7) . ?
C51 C52 1.378(8) . ?
C51 C56 1.397(8) . ?
C52 C53 1.397(8) . ?
C53 C54 1.364(9) . ?
C54 C55 1.353(10) . ?
C55 C56 1.401(8) . ?
C61 C66 1.400(8) . ?
C61 C62 1.412(7) . ?
C62 C63 1.372(7) . ?
C63 C64 1.399(9) . ?
C64 C65 1.370(10) . ?
C65 C66 1.386(8) . ?
C71 C76 1.372(7) . ?
C71 C72 1.392(7) . ?
C72 C73 1.385(7) . ?
C73 C74 1.386(8) . ?
C74 C75 1.367(8) . ?
C75 C76 1.382(8) . ?
C81 C86 1.385(8) . ?
C81 C82 1.398(8) . ?
C82 C83 1.382(8) . ?
C83 C84 1.393(9) . ?
C84 C85 1.354(9) . ?
C85 C86 1.408(7) . ?
N100 N101 1.286(5) . ?
N101 C102 1.341(6) . ?
C102 N103 1.313(6) . ?
C102 O105 1.384(6) . ?
N103 N104 1.414(6) . ?
N104 C106 1.248(6) . ?
N104 Pd1 2.017(4) . ?
O105 C106 1.396(5) . ?
C106 C107 1.454(7) . ?
C107 C109 1.401(8) . ?
C107 C108 1.419(7) . ?
C108 O113 1.307(7) . ?
C108 C110 1.412(8) . ?
C109 C112 1.371(8) . ?
C110 C111 1.390(9) . ?
C111 C112 1.374(9) . ?
O113 Pd1 2.095(4) . ?
Pd1 C171 1.960(6) . ?
Pd1 N177 2.103(4) . ?
Fe1 C174 2.013(6) . ?
Fe1 C181 2.037(7) . ?
Fe1 C185 2.036(7) . ?
Fe1 C183 2.040(6) . ?
Fe1 C172 2.042(6) . ?
Fe1 C184 2.043(7) . ?
Fe1 C182 2.046(6) . ?
Fe1 C175 2.048(6) . ?
Fe1 C173 2.052(6) . ?
Fe1 C171 2.071(6) . ?
C171 C175 1.421(8) . ?
C171 C172 1.441(7) . ?
C172 C173 1.406(8) . ?
C172 C176 1.522(8) . ?
C173 C174 1.435(9) . ?
C174 C175 1.412(8) . ?
C176 N177 1.502(7) . ?
N177 C178 1.459(8) . ?
N177 C179 1.487(8) . ?
C181 C182 1.405(9) . ?
C181 C185 1.411(10) . ?
C182 C183 1.399(10) . ?
C183 C184 1.429(10) . ?
C184 C185 1.435(10) . ?
O91 C92 1.419(8) . ?
O93 C94 1.314(17) . ?
C94 C95 1.356(17) . ?
